data_2225517
loop_
_publ_author_name
'Pinheiro, Alessandra C.'
'de Souza, Marcus V. N.'
'Wardell, Solange M. S. V.'
'Wardell, James L.'
'Tiekink, Edward R. T.'

_publ_section_title
;
 <i>tert</i>-Butyl
 <i>N</i>-[(<i>S</i>)-1-hydrazinecarbonyl-2-hydroxyethyl]carbamate
;
_journal_coeditor_code HB5376
_journal_issue 4
_journal_name_full 'Acta Crystallographica Section E'
_journal_page_first o994
_journal_paper_doi 10.1107/S1600536810011438
_journal_volume 66
_journal_year 2010
_chemical_formula_iupac 'C8 H17 N3 O4'
_chemical_formula_moiety 'C8 H17 N3 O4'
_chemical_formula_sum 'C8 H17 N3 O4'
_chemical_formula_weight 219.25
_chemical_name_systematic
;
<i>tert</i>-Butyl
<i>N</i>-[(<i>S</i>)-1-hydrazinecarbonyl-2-hydroxyethyl]carbamate
;
_space_group_IT_number 4
_symmetry_cell_setting monoclinic
_symmetry_space_group_name_Hall 'P 2yb'
_symmetry_space_group_name_H-M 'P 1 21 1'
_atom_sites_solution_hydrogens geom
_atom_sites_solution_primary direct
_atom_sites_solution_secondary difmap
_audit_creation_method SHELXL-97
_cell_angle_alpha 90
_cell_angle_beta 94.483(5)
_cell_angle_gamma 90
_cell_formula_units_Z 2
_cell_length_a 6.9274(5)
_cell_length_b 5.0074(4)
_cell_length_c 16.2388(15)
_cell_measurement_reflns_used 10838
_cell_measurement_temperature 120(2)
_cell_measurement_theta_max 27.5
_cell_measurement_theta_min 2.9
_cell_volume 561.57(8)
_computing_cell_refinement 'DENZO (Otwinowski & Minor, 1997) and COLLECT (Hooft, 1998)'
_computing_data_collection 'COLLECT (Hooft, 1998)'
_computing_data_reduction 'DENZO (Otwinowski & Minor, 1997) and COLLECT (Hooft, 1998)'
_computing_molecular_graphics 'ORTEP-3 (Farrugia, 1997) and DIAMOND (Brandenburg, 2006)'
_computing_publication_material 'publCIF (Westrip, 2010)'
_computing_structure_refinement 'SHELXL97 (Sheldrick, 2008)'
_computing_structure_solution 'SHELXS97 (Sheldrick, 2008)'
_diffrn_ambient_temperature 120(2)
_diffrn_detector_area_resol_mean 9.091
_diffrn_measured_fraction_theta_full 0.996
_diffrn_measured_fraction_theta_max 0.996
_diffrn_measurement_device_type 'Nonius KappaCCD'
_diffrn_measurement_method '\f and \w scans'
_diffrn_radiation_monochromator '10 cm confocal mirrors'
_diffrn_radiation_source 'Enraf--Nonius FR591 rotating anode'
_diffrn_radiation_type MoK\a
_diffrn_radiation_wavelength 0.71073
_diffrn_reflns_av_R_equivalents 0.062
_diffrn_reflns_av_sigmaI/netI 0.049
_diffrn_reflns_limit_h_max 8
_diffrn_reflns_limit_h_min -8
_diffrn_reflns_limit_k_max 6
_diffrn_reflns_limit_k_min -6
_diffrn_reflns_limit_l_max 18
_diffrn_reflns_limit_l_min -21
_diffrn_reflns_number 6687
_diffrn_reflns_theta_full 27.5
_diffrn_reflns_theta_max 27.5
_diffrn_reflns_theta_min 3.0
_diffrn_standards_decay_% 0
_diffrn_standards_number 0
_exptl_absorpt_coefficient_mu 0.104
_exptl_absorpt_correction_T_max 0.746
_exptl_absorpt_correction_T_min 0.616
_exptl_absorpt_correction_type multi-scan
_exptl_absorpt_process_details '(SADABS; Sheldrick, 2007)'
_exptl_crystal_colour colourless
_exptl_crystal_density_diffrn 1.297
_exptl_crystal_density_method 'not measured'
_exptl_crystal_description plate
_exptl_crystal_F_000 236
_exptl_crystal_size_max 0.26
_exptl_crystal_size_mid 0.14
_exptl_crystal_size_min 0.03
_refine_diff_density_max 0.30
_refine_diff_density_min -0.34
_refine_ls_abs_structure_details nd
_refine_ls_extinction_method none
_refine_ls_goodness_of_fit_ref 1.23
_refine_ls_hydrogen_treatment mixed
_refine_ls_matrix_type full
_refine_ls_number_parameters 154
_refine_ls_number_reflns 1428
_refine_ls_number_restraints 6
_refine_ls_restrained_S_all 1.23
_refine_ls_R_factor_all 0.068
_refine_ls_R_factor_gt 0.046
_refine_ls_shift/su_max 0.001
_refine_ls_shift/su_max_lt 0.001
_refine_ls_shift/su_mean 0.000
_refine_ls_structure_factor_coef Fsqd
_refine_ls_weighting_details 'calc w=1/[\s^2^(Fo^2^)+(0.0838P)^2^] where P=(Fo^2^+2Fc^2^)/3'
_refine_ls_weighting_scheme calc
_refine_ls_wR_factor_gt 0.110
_refine_ls_wR_factor_ref 0.149
_reflns_number_gt 1168
_reflns_number_total 1428
_reflns_threshold_expression I>2\s(I)
_cod_data_source_file hb5376.cif
_cod_data_source_block I
_cod_original_sg_symbol_H-M 'P 21'
_cod_database_code 2225517
_cod_database_fobs_code 2225517

loop_
_symmetry_equiv_pos_as_xyz
'x, y, z'
'-x, y+1/2, -z'

loop_
_atom_site_type_symbol
_atom_site_label
_atom_site_fract_x
_atom_site_fract_y
_atom_site_fract_z
_atom_site_U_iso_or_equiv
_atom_site_adp_type
_atom_site_calc_flag
_atom_site_refinement_flags
_atom_site_occupancy
_atom_site_disorder_assembly
_atom_site_disorder_group
O O1 0.2906(3) 0.6236(5) 0.55336(15) 0.0226(6) Uani d . 1 . .
O O2 -0.0983(3) 0.3069(5) 0.64307(16) 0.0245(6) Uani d D 1 . .
H H1O -0.149(6) 0.452(5) 0.627(3) 0.037 Uiso d D 1 . .
O O3 0.4633(4) -0.1207(6) 0.74118(17) 0.0298(7) Uani d . 1 . .
O O4 0.6317(3) 0.2100(5) 0.81155(14) 0.0223(6) Uani d . 1 . .
N N1 0.2779(4) 0.2663(6) 0.42051(18) 0.0223(7) Uani d D 1 . .
H H1N 0.205(5) 0.414(5) 0.409(3) 0.027 Uiso d D 1 . .
H H2N 0.4053(15) 0.288(9) 0.412(2) 0.027 Uiso d D 1 . .
N N2 0.2663(4) 0.1984(5) 0.50498(18) 0.0198(6) Uani d D 1 . .
H H3N 0.230(5) 0.033(3) 0.513(2) 0.024 Uiso d D 1 . .
N N3 0.4237(4) 0.3155(5) 0.70510(18) 0.0207(6) Uani d D 1 . .
H H4N 0.429(6) 0.485(2) 0.720(2) 0.025 Uiso d D 1 . .
C C1 0.2715(4) 0.3813(8) 0.5650(2) 0.0181(7) Uani d . 1 . .
C C2 0.2480(4) 0.2659(8) 0.65093(19) 0.0182(7) Uani d . 1 . .
H H2 0.2267 0.0688 0.6460 0.022 Uiso calc R 1 . .
C C3 0.0743(2) 0.3924(5) 0.68777(11) 0.0213(7) Uani d . 1 . .
H H3A 0.0723 0.3398 0.7465 0.026 Uiso calc R 1 . .
H H3B 0.0842 0.5894 0.6852 0.026 Uiso calc R 1 . .
C C4 0.5023(2) 0.1141(5) 0.75191(11) 0.0193(7) Uani d . 1 . .
C C5 0.7406(2) 0.0190(5) 0.86737(11) 0.0218(7) Uani d . 1 . .
C C6 0.8669(2) 0.2032(5) 0.92338(11) 0.0317(9) Uani d . 1 . .
H H6A 0.9567 0.3001 0.8904 0.047 Uiso calc R 1 . .
H H6B 0.9406 0.0969 0.9657 0.047 Uiso calc R 1 . .
H H6C 0.7847 0.3310 0.9501 0.047 Uiso calc R 1 . .
C C7 0.6005(6) -0.1336(9) 0.9179(2) 0.0300(8) Uani d . 1 . .
H H7A 0.5109 -0.0078 0.9411 0.045 Uiso calc R 1 . .
H H7B 0.6735 -0.2291 0.9629 0.045 Uiso calc R 1 . .
H H7C 0.5272 -0.2620 0.8823 0.045 Uiso calc R 1 . .
C C8 0.8656(5) -0.1602(7) 0.8176(2) 0.0246(8) Uani d . 1 . .
H H8A 0.7860 -0.3046 0.7922 0.037 Uiso calc R 1 . .
H H8B 0.9705 -0.2366 0.8542 0.037 Uiso calc R 1 . .
H H8C 0.9207 -0.0549 0.7743 0.037 Uiso calc R 1 . .

loop_
_atom_site_aniso_label
_atom_site_aniso_U_11
_atom_site_aniso_U_22
_atom_site_aniso_U_33
_atom_site_aniso_U_12
_atom_site_aniso_U_13
_atom_site_aniso_U_23
O1 0.0269(12) 0.0135(13) 0.0271(14) -0.0025(11) -0.0007(10) 0.0009(10)
O2 0.0192(12) 0.0197(14) 0.0342(14) 0.0009(10) -0.0008(10) 0.0023(11)
O3 0.0372(13) 0.0126(13) 0.0370(15) -0.0006(12) -0.0138(11) 0.0009(11)
O4 0.0314(12) 0.0113(12) 0.0230(12) 0.0012(10) -0.0066(10) 0.0013(10)
N1 0.0214(14) 0.0213(17) 0.0241(15) -0.0002(12) 0.0013(12) -0.0001(13)
N2 0.0235(14) 0.0133(13) 0.0225(15) -0.0017(12) 0.0015(11) 0.0000(13)
N3 0.0231(13) 0.0110(14) 0.0272(15) -0.0018(12) -0.0031(12) -0.0014(13)
C1 0.0143(13) 0.0129(16) 0.0266(18) 0.0004(13) -0.0010(12) 0.0017(15)
C2 0.0182(15) 0.0140(17) 0.0215(17) -0.0020(13) -0.0032(13) -0.0013(13)
C3 0.0225(15) 0.0165(16) 0.0252(17) -0.0019(15) 0.0030(13) -0.0005(14)
C4 0.0212(15) 0.0121(17) 0.0243(18) -0.0008(14) -0.0001(13) 0.0004(13)
C5 0.0291(18) 0.0122(16) 0.0231(18) 0.0020(15) -0.0036(14) 0.0027(14)
C6 0.042(2) 0.0165(18) 0.033(2) 0.0034(17) -0.0155(17) -0.0002(17)
C7 0.0403(19) 0.022(2) 0.028(2) 0.0061(18) 0.0032(16) 0.0026(16)
C8 0.0285(16) 0.0156(19) 0.0296(19) 0.0021(15) 0.0011(14) 0.0029(15)

loop_
_atom_type_symbol
_atom_type_description
_atom_type_scat_dispersion_real
_atom_type_scat_dispersion_imag
_atom_type_scat_source
C C 0.0033 0.0016 'International Tables Vol C Tables 4.2.6.8 and 6.1.1.4'
H H 0.0000 0.0000 'International Tables Vol C Tables 4.2.6.8 and 6.1.1.4'
N N 0.0061 0.0033 'International Tables Vol C Tables 4.2.6.8 and 6.1.1.4'
O O 0.0106 0.0060 'International Tables Vol C Tables 4.2.6.8 and 6.1.1.4'

loop_
_geom_angle_atom_site_label_1
_geom_angle_atom_site_label_2
_geom_angle_atom_site_label_3
_geom_angle_site_symmetry_1
_geom_angle_site_symmetry_3
_geom_angle
_geom_angle_publ_flag
C3 O2 H1O . . 102(3) ?
C4 O4 C5 . . 119.0(2) ?
N2 N1 H1N . . 109(3) ?
N2 N1 H2N . . 107(2) ?
H1N N1 H2N . . 114(4) ?
C1 N2 N1 . . 122.7(3) ?
C1 N2 H3N . . 122(3) ?
N1 N2 H3N . . 114(3) ?
C4 N3 C2 . . 119.3(3) ?
C4 N3 H4N . . 124(3) ?
C2 N3 H4N . . 110(3) ?
O1 C1 N2 . . 123.9(3) ?
O1 C1 C2 . . 122.0(3) ?
N2 C1 C2 . . 114.0(3) ?
N3 C2 C3 . . 109.8(2) ?
N3 C2 C1 . . 109.9(3) ?
C3 C2 C1 . . 110.2(2) ?
N3 C2 H2 . . 109.0 ?
C3 C2 H2 . . 109.0 ?
C1 C2 H2 . . 109.0 ?
O2 C3 C2 . . 109.54(19) ?
O2 C3 H3A . . 109.8 ?
C2 C3 H3A . . 109.8 ?
O2 C3 H3B . . 109.8 ?
C2 C3 H3B . . 109.8 ?
H3A C3 H3B . . 108.2 ?
O3 C4 N3 . . 124.4(2) ?
O3 C4 O4 . . 124.9(2) ?
N3 C4 O4 . . 110.6(2) ?
O4 C5 C8 . . 109.80(19) ?
O4 C5 C6 . . 102.46(12) ?
C8 C5 C6 . . 110.49(15) ?
O4 C5 C7 . . 109.8(2) ?
C8 C5 C7 . . 113.7(2) ?
C6 C5 C7 . . 109.99(17) ?
C5 C6 H6A . . 109.5 ?
C5 C6 H6B . . 109.5 ?
H6A C6 H6B . . 109.5 ?
C5 C6 H6C . . 109.5 ?
H6A C6 H6C . . 109.5 ?
H6B C6 H6C . . 109.5 ?
C5 C7 H7A . . 109.5 ?
C5 C7 H7B . . 109.5 ?
H7A C7 H7B . . 109.5 ?
C5 C7 H7C . . 109.5 ?
H7A C7 H7C . . 109.5 ?
H7B C7 H7C . . 109.5 ?
C5 C8 H8A . . 109.5 ?
C5 C8 H8B . . 109.5 ?
H8A C8 H8B . . 109.5 ?
C5 C8 H8C . . 109.5 ?
H8A C8 H8C . . 109.5 ?
H8B C8 H8C . . 109.5 ?

loop_
_geom_bond_atom_site_label_1
_geom_bond_atom_site_label_2
_geom_bond_site_symmetry_2
_geom_bond_distance
_geom_bond_publ_flag
O1 C1 . 1.236(4) ?
O2 C3 . 1.416(3) ?
O2 H1O . 0.84(3) ?
O3 C4 . 1.216(3) ?
O4 C4 . 1.355(3) ?
O4 C5 . 1.482(3) ?
N1 N2 . 1.421(4) ?
N1 H1N . 0.91(3) ?
N1 H2N . 0.911(13) ?
N2 C1 . 1.336(5) ?
N2 H3N . 0.878(18) ?
N3 C4 . 1.352(3) ?
N3 C2 . 1.466(4) ?
N3 H4N . 0.883(14) ?
C1 C2 . 1.531(5) ?
C2 C3 . 1.523(4) ?
C2 H2 . 1.0000 ?
C3 H3A . 0.9900 ?
C3 H3B . 0.9900 ?
C5 C8 . 1.523(4) ?
C5 C6 . 1.523(3) ?
C5 C7 . 1.525(4) ?
C6 H6A . 0.9800 ?
C6 H6B . 0.9800 ?
C6 H6C . 0.9800 ?
C7 H7A . 0.9800 ?
C7 H7B . 0.9800 ?
C7 H7C . 0.9800 ?
C8 H8A . 0.9800 ?
C8 H8B . 0.9800 ?
C8 H8C . 0.9800 ?

loop_
_geom_hbond_atom_site_label_D
_geom_hbond_atom_site_label_H
_geom_hbond_atom_site_label_A
_geom_hbond_site_symmetry_A
_geom_hbond_distance_DH
_geom_hbond_distance_HA
_geom_hbond_distance_DA
_geom_hbond_angle_DHA
O2 H1o N1 2_556 0.84(3) 1.94(3) 2.776(4) 174(5)
N1 H1n O2 2_556 0.91(3) 2.24(3) 3.121(4) 162(4)
N1 H2n O1 2_646 0.911(13) 2.29(2) 3.070(4) 144(3)
N2 H3n O1 1_545 0.878(18) 2.183(18) 2.985(4) 152(3)
N3 H4n O3 1_565 0.883(14) 2.015(12) 2.892(4) 172(3)

loop_
_cod_related_entry_id
_cod_related_entry_database
_cod_related_entry_code
1 ChemSpider 24744786
